data_4501705
loop_
_publ_author_name
'Pan, Fangfang'
'Wu, Jie'
'Hou, Hongwei'
'Fan, Yaoting'

_publ_section_title
;
 Solvent-Mediated Central Metals Transformation from a Tetranuclear
 NiIICage to a Decanuclear CuII&#x201C;Pocket&#x201D;
;
_journal_issue 9
_journal_name_full 'Crystal Growth &amp; Design'
_journal_page_first 3835
_journal_paper_doi 10.1021/cg1002868
_journal_volume 10
_journal_year 2010
_chemical_formula_sum 'C205 H166 N60 Ni8 O54 S4'
_chemical_formula_weight 4931.90
_chemical_name_systematic
; 
 ? 
;
_space_group_IT_number 2
_symmetry_cell_setting triclinic
_symmetry_space_group_name_Hall '-P 1'
_symmetry_space_group_name_H-M 'P -1'
_atom_sites_solution_hydrogens geom
_atom_sites_solution_primary direct
_atom_sites_solution_secondary difmap
_audit_creation_method SHELXL-97
_cell_angle_alpha 63.50(3)
_cell_angle_beta 74.17(3)
_cell_angle_gamma 72.38(3)
_cell_formula_units_Z 1
_cell_length_a 17.705(4)
_cell_length_b 20.974(4)
_cell_length_c 21.846(4)
_cell_measurement_reflns_used 10669
_cell_measurement_temperature 293(2)
_cell_measurement_theta_max 26.0316
_cell_measurement_theta_min 2.5027
_cell_volume 6829(3)
_computing_cell_refinement 'CrystalClear (Rigaku/MSC Inc., 2006)'
_computing_data_collection 'CrystalClear (Rigaku/MSC Inc., 2006)'
_computing_data_reduction 'CrystalClear (Rigaku/MSC Inc., 2006)'
_computing_molecular_graphics 'Bruker SHELXTL'
_computing_publication_material 'Bruker SHELXTL'
_computing_structure_refinement 'SHELXL-97 (Sheldrick, 1997)'
_computing_structure_solution 'SHELXS-97 (Sheldrick, 1990)'
_diffrn_ambient_temperature 293(2)
_diffrn_detector_area_resol_mean 28.5714
_diffrn_measured_fraction_theta_full 0.987
_diffrn_measured_fraction_theta_max 0.987
_diffrn_measurement_device_type Multi-scan
_diffrn_measurement_method dtprofit.ref
_diffrn_radiation_monochromator graphite
_diffrn_radiation_source 'fine-focus sealed tube'
_diffrn_radiation_type MoK\a
_diffrn_radiation_wavelength 0.71073
_diffrn_reflns_av_R_equivalents 0.0761
_diffrn_reflns_av_sigmaI/netI 0.1081
_diffrn_reflns_limit_h_max 21
_diffrn_reflns_limit_h_min -21
_diffrn_reflns_limit_k_max 24
_diffrn_reflns_limit_k_min -24
_diffrn_reflns_limit_l_max 25
_diffrn_reflns_limit_l_min -25
_diffrn_reflns_number 68101
_diffrn_reflns_theta_full 25.00
_diffrn_reflns_theta_max 25.00
_diffrn_reflns_theta_min 2.69
_exptl_absorpt_coefficient_mu 0.646
_exptl_absorpt_correction_T_max 0.9038
_exptl_absorpt_correction_T_min 0.8710
_exptl_absorpt_correction_type multi-scan
_exptl_crystal_colour green
_exptl_crystal_density_diffrn 1.199
_exptl_crystal_density_method 'not measured'
_exptl_crystal_description block
_exptl_crystal_F_000 2536
_exptl_crystal_size_max 0.22
_exptl_crystal_size_mid 0.18
_exptl_crystal_size_min 0.16
_refine_diff_density_max 0.912
_refine_diff_density_min -0.332
_refine_diff_density_rms 0.091
_refine_ls_extinction_method none
_refine_ls_goodness_of_fit_ref 1.099
_refine_ls_hydrogen_treatment constr
_refine_ls_matrix_type full
_refine_ls_number_parameters 1512
_refine_ls_number_reflns 23724
_refine_ls_number_restraints 0
_refine_ls_restrained_S_all 1.099
_refine_ls_R_factor_all 0.1580
_refine_ls_R_factor_gt 0.0978
_refine_ls_shift/su_max 0.006
_refine_ls_shift/su_mean 0.000
_refine_ls_structure_factor_coef Fsqd
_refine_ls_weighting_details 'calc w=1/[\s^2^(Fo^2^)+(0.1135P)^2^+0.0000P] where P=(Fo^2^+2Fc^2^)/3'
_refine_ls_weighting_scheme calc
_refine_ls_wR_factor_gt 0.2283
_refine_ls_wR_factor_ref 0.2646
_reflns_number_gt 14007
_reflns_number_total 23724
_reflns_threshold_expression >2sigma(I)
_cod_data_source_file cg1002868_si_002.cif
_cod_data_source_block 1
_cod_depositor_comments
;
The following automatic conversions were performed:

'_symmetry_cell_setting' value 'Triclinic' changed to 'triclinic'
according to /home/saulius/struct/CIF-dictionaries/cif_core.dic
dictionary named 'cif_core.dic' version 2.4.2 from
2011-04-26.

'_exptl_absorpt_correction_type' value 'Multi-scan'
changed to 'multi-scan' according to
/home/saulius/struct/CIF-dictionaries/cif_core.dic dictionary named
'cif_core.dic' version 2.4.2 from 2011-04-26.

Automatic conversion script
Id: cif_fix_values 1715 2011-07-08 13:25:40Z adriana 
;
_cod_original_cell_volume 6828(2)
_cod_original_sg_symbol_H-M P-1
_cod_database_code 4501705

loop_
_symmetry_equiv_pos_as_xyz
'x, y, z'
'-x, -y, -z'

loop_
_atom_site_label
_atom_site_type_symbol
_atom_site_fract_x
_atom_site_fract_y
_atom_site_fract_z
_atom_site_U_iso_or_equiv
_atom_site_adp_type
_atom_site_occupancy
_atom_site_symmetry_multiplicity
_atom_site_calc_flag
_atom_site_refinement_flags
Ni1 Ni 0.25997(5) 0.04290(5) 0.93177(4) 0.0467(2) Uani 1 1 d .
Ni2 Ni 0.53329(5) 0.18198(5) 0.70687(4) 0.0463(2) Uani 1 1 d .
Ni3 Ni 0.27678(5) 0.39192(4) 0.52243(4) 0.0392(2) Uani 1 1 d .
Ni4 Ni 0.00403(5) 0.24724(4) 0.74555(4) 0.0400(2) Uani 1 1 d .
S1 S 0.24469(11) 0.31901(9) 0.78400(9) 0.0461(4) Uani 1 1 d .
S2 S 0.29288(10) 0.11687(8) 0.66517(9) 0.0437(4) Uani 1 1 d .
O1 O 0.3780(5) -0.2184(3) 0.7799(4) 0.113(2) Uani 1 1 d .
O2 O 0.0896(5) 0.0105(4) 0.5668(4) 0.118(3) Uani 1 1 d .
O3 O 0.5207(4) -0.1229(3) 0.6307(3) 0.0894(19) Uani 1 1 d .
O4 O 0.2444(5) 0.1266(3) 0.4105(4) 0.105(2) Uani 1 1 d .
O5 O 0.1143(6) 0.3375(5) 1.0467(5) 0.183(5) Uani 1 1 d .
O6 O 0.4268(6) 0.4912(5) 0.8046(6) 0.181(5) Uani 1 1 d .
O7 O -0.0401(5) 0.4774(4) 0.9200(5) 0.159(4) Uani 1 1 d .
O8 O 0.2775(5) 0.6296(4) 0.6803(4) 0.122(3) Uani 1 1 d .
O9 O 0.6502(3) 0.0855(3) 0.8797(3) 0.090(2) Uani 1 1 d .
O10 O 0.7000(3) 0.2289(4) 0.5188(3) 0.0870(19) Uani 1 1 d .
O11 O -0.1394(3) 0.4415(3) 0.6263(3) 0.0653(14) Uani 1 1 d .
O12 O -0.1272(3) 0.0871(3) 0.8845(3) 0.0689(15) Uani 1 1 d .
O13 O 0.2586(3) -0.0444(3) 1.0282(2) 0.0704(16) Uani 1 1 d .
H13 H 0.2215 -0.0332 1.0560 0.106 Uiso 1 1 calc R
O14 O 0.2627(3) 0.1244(2) 0.8362(2) 0.0477(11) Uani 1 1 d .
H14 H 0.2440 0.1637 0.8397 0.072 Uiso 1 1 calc R
O15 O 0.4157(3) 0.1985(2) 0.7158(2) 0.0493(11) Uani 1 1 d .
H15 H 0.3936 0.2224 0.7394 0.074 Uiso 1 1 calc R
O16 O 0.2747(3) 0.3075(2) 0.6155(2) 0.0448(11) Uani 1 1 d .
H16 H 0.2716 0.3218 0.6456 0.067 Uiso 1 1 calc R
O17 O 0.2775(3) 0.4824(2) 0.4241(2) 0.0473(11) Uani 1 1 d .
H17 H 0.2981 0.4675 0.3931 0.071 Uiso 1 1 calc R
O18 O 0.1221(2) 0.2325(2) 0.7377(2) 0.0475(11) Uani 1 1 d .
H18 H 0.1442 0.2322 0.6996 0.071 Uiso 1 1 calc R
O19 O 0.3036(3) 0.3152(2) 0.7231(2) 0.0520(12) Uani 1 1 d .
O20 O 0.1961(3) 0.2634(2) 0.8081(2) 0.0531(12) Uani 1 1 d .
O21 O 0.2883(3) 0.3028(3) 0.8384(2) 0.0651(14) Uani 1 1 d .
O22 O 0.1916(3) 0.3909(2) 0.7649(3) 0.0658(14) Uani 1 1 d .
O23 O 0.3526(3) 0.1232(2) 0.6016(2) 0.0555(12) Uani 1 1 d .
O24 O 0.2561(3) 0.0545(2) 0.6907(3) 0.0632(14) Uani 1 1 d .
O25 O 0.3333(3) 0.1092(3) 0.7195(2) 0.0529(12) Uani 1 1 d .
O26 O 0.2298(3) 0.1840(2) 0.6490(2) 0.0506(11) Uani 1 1 d .
O27 O 0.8185(12) 0.3111(17) 0.4845(11) 0.214(16) Uani 0.50 1 d P
H27 H 0.8106 0.2702 0.4971 0.321 Uiso 0.50 1 calc PR
O28 O 0.3372(6) 0.4672(5) 0.2992(4) 0.069(3) Uani 0.50 1 d P
N1 N 0.3326(3) -0.0340(3) 0.8898(3) 0.0527(15) Uani 1 1 d .
N2 N 0.3297(4) -0.0972(3) 0.7599(3) 0.0703(19) Uani 1 1 d .
H2 H 0.3067 -0.0559 0.7321 0.084 Uiso 1 1 calc R
N3 N 0.2417(4) -0.0826(3) 0.6724(4) 0.0682(18) Uani 1 1 d .
N4 N 0.1404(4) 0.0467(3) 0.6284(3) 0.0621(16) Uani 1 1 d .
H4 H 0.1785 0.0350 0.6513 0.074 Uiso 1 1 calc R
N5 N 0.0253(3) 0.2071(3) 0.6638(3) 0.0472(13) Uani 1 1 d .
N6 N 0.5432(4) 0.0743(3) 0.7082(3) 0.0559(15) Uani 1 1 d .
N7 N 0.4728(4) -0.0049(3) 0.6200(3) 0.0590(16) Uani 1 1 d .
H7 H 0.4414 0.0350 0.5986 0.071 Uiso 1 1 calc R
N8 N 0.3810(4) 0.0195(3) 0.5296(3) 0.0549(15) Uani 1 1 d .
N9 N 0.2871(4) 0.1535(3) 0.4828(3) 0.0552(15) Uani 1 1 d .
H9 H 0.3161 0.1351 0.5149 0.066 Uiso 1 1 calc R
N10 N 0.2403(3) 0.3363(3) 0.4793(3) 0.0421(13) Uani 1 1 d .
N11 N 0.1889(4) 0.1154(3) 0.9788(3) 0.0555(15) Uani 1 1 d .
N12 N 0.1896(4) 0.2925(4) 0.9686(3) 0.079(2) Uani 1 1 d .
H12 H 0.2254 0.3010 0.9319 0.094 Uiso 1 1 calc R
N13 N 0.2727(5) 0.3987(4) 0.9127(4) 0.099(3) Uani 1 1 d .
N14 N 0.3960(4) 0.3920(4) 0.8101(4) 0.077(2) Uani 1 1 d .
H14A H 0.3626 0.3635 0.8314 0.092 Uiso 1 1 calc R
N15 N 0.5201(3) 0.2869(3) 0.7087(3) 0.0479(14) Uani 1 1 d .
N16 N -0.0106(3) 0.2851(3) 0.8281(3) 0.0476(14) Uani 1 1 d .
N17 N 0.0471(4) 0.4266(3) 0.8495(3) 0.0719(19) Uani 1 1 d .
H17A H 0.0913 0.4290 0.8206 0.086 Uiso 1 1 calc R
N18 N 0.1285(4) 0.5322(4) 0.7972(4) 0.079(2) Uani 1 1 d .
N19 N 0.2475(4) 0.5248(3) 0.6932(3) 0.0608(17) Uani 1 1 d .
H19 H 0.2227 0.4906 0.7219 0.073 Uiso 1 1 calc R
N20 N 0.3138(3) 0.4558(3) 0.5573(3) 0.0443(13) Uani 1 1 d .
N21 N 0.3679(3) 0.0664(3) 0.9376(3) 0.0514(15) Uani 1 1 d .
N22 N 0.5458(3) 0.1308(3) 0.8164(3) 0.0498(14) Uani 1 1 d .
N23 N 0.6505(3) 0.1609(3) 0.7005(3) 0.0488(14) Uani 1 1 d .
N24 N 0.5750(3) 0.2278(3) 0.5914(3) 0.0474(14) Uani 1 1 d .
N25 N 0.4024(3) 0.3429(3) 0.5004(3) 0.0421(13) Uani 1 1 d .
N26 N 0.1521(3) 0.0288(3) 0.9167(3) 0.0489(14) Uani 1 1 d .
N27 N -0.0179(3) 0.1417(3) 0.8234(2) 0.0400(12) Uani 1 1 d .
N28 N -0.1127(3) 0.2625(3) 0.7549(2) 0.0421(13) Uani 1 1 d .
N29 N -0.0267(3) 0.3610(3) 0.6708(3) 0.0440(13) Uani 1 1 d .
N30 N 0.1520(3) 0.4324(3) 0.5558(3) 0.0453(13) Uani 1 1 d .
C1 C 0.3942(5) -0.0822(4) 0.9207(5) 0.073(2) Uani 1 1 d .
H1 H 0.4071 -0.0785 0.9573 0.087 Uiso 1 1 calc R
C2 C 0.4388(6) -0.1371(5) 0.8997(6) 0.098(3) Uani 1 1 d .
H2A H 0.4819 -0.1689 0.9217 0.117 Uiso 1 1 calc R
C3 C 0.4212(5) -0.1460(5) 0.8470(5) 0.083(3) Uani 1 1 d .
H3 H 0.4515 -0.1838 0.8336 0.099 Uiso 1 1 calc R
C4 C 0.3566(5) -0.0969(4) 0.8137(4) 0.065(2) Uani 1 1 d .
C5 C 0.3158(4) -0.0424(4) 0.8385(4) 0.0561(19) Uani 1 1 d .
H5 H 0.2730 -0.0090 0.8171 0.067 Uiso 1 1 calc R
C6 C 0.3363(6) -0.1571(4) 0.7465(5) 0.079(3) Uani 1 1 d .
C7 C 0.2905(5) -0.1482(4) 0.6979(5) 0.068(2) Uani 1 1 d .
C8 C 0.2927(6) -0.2047(4) 0.6797(5) 0.090(3) Uani 1 1 d .
H8 H 0.3260 -0.2499 0.6991 0.107 Uiso 1 1 calc R
C9 C 0.2468(7) -0.1947(5) 0.6340(5) 0.085(3) Uani 1 1 d .
H9A H 0.2499 -0.2317 0.6204 0.102 Uiso 1 1 calc R
C10 C 0.1952(6) -0.1275(5) 0.6082(5) 0.083(3) Uani 1 1 d .
H10 H 0.1622 -0.1186 0.5773 0.100 Uiso 1 1 calc R
C11 C 0.1942(5) -0.0734(4) 0.6300(5) 0.070(2) Uani 1 1 d .
C12 C 0.1361(6) -0.0019(4) 0.6046(5) 0.076(2) Uani 1 1 d .
C13 C 0.0870(5) 0.1151(4) 0.6183(4) 0.0567(19) Uani 1 1 d .
C14 C 0.0493(6) 0.1559(5) 0.5610(4) 0.078(3) Uani 1 1 d .
H14B H 0.0557 0.1383 0.5272 0.093 Uiso 1 1 calc R
C15 C 0.0026(6) 0.2226(5) 0.5550(5) 0.088(3) Uani 1 1 d .
H15A H -0.0224 0.2519 0.5163 0.105 Uiso 1 1 calc R
C16 C -0.0072(5) 0.2460(5) 0.6070(4) 0.071(2) Uani 1 1 d .
H16A H -0.0385 0.2920 0.6016 0.085 Uiso 1 1 calc R
C17 C 0.0716(4) 0.1418(4) 0.6701(4) 0.0498(17) Uani 1 1 d .
H17B H 0.0945 0.1131 0.7101 0.060 Uiso 1 1 calc R
C18 C 0.5824(6) 0.0149(5) 0.7518(5) 0.080(3) Uani 1 1 d .
H18A H 0.6051 0.0198 0.7828 0.096 Uiso 1 1 calc R
C19 C 0.5924(7) -0.0546(4) 0.7549(5) 0.100(4) Uani 1 1 d .
H19A H 0.6219 -0.0946 0.7862 0.120 Uiso 1 1 calc R
C20 C 0.5575(6) -0.0629(5) 0.7105(5) 0.082(3) Uani 1 1 d .
H20 H 0.5635 -0.1086 0.7105 0.098 Uiso 1 1 calc R
C21 C 0.5137(4) -0.0018(4) 0.6663(4) 0.0563(19) Uani 1 1 d .
C22 C 0.5093(4) 0.0655(4) 0.6658(4) 0.0505(17) Uani 1 1 d .
H22 H 0.4813 0.1068 0.6342 0.061 Uiso 1 1 calc R
C23 C 0.4771(5) -0.0628(4) 0.6054(4) 0.061(2) Uani 1 1 d .
C24 C 0.4247(4) -0.0469(4) 0.5558(4) 0.0551(18) Uani 1 1 d .
C25 C 0.4226(6) -0.1023(4) 0.5371(4) 0.071(2) Uani 1 1 d .
H25 H 0.4550 -0.1483 0.5552 0.085 Uiso 1 1 calc R
C26 C 0.3741(6) -0.0891(4) 0.4931(5) 0.073(2) Uani 1 1 d .
H26 H 0.3718 -0.1257 0.4810 0.088 Uiso 1 1 calc R
C27 C 0.3279(5) -0.0202(4) 0.4665(4) 0.069(2) Uani 1 1 d .
H27A H 0.2934 -0.0098 0.4363 0.083 Uiso 1 1 calc R
C28 C 0.3326(5) 0.0335(4) 0.4844(4) 0.0591(19) Uani 1 1 d .
C29 C 0.2837(5) 0.1077(4) 0.4559(4) 0.065(2) Uani 1 1 d .
C30 C 0.2493(4) 0.2272(4) 0.4649(3) 0.0490(17) Uani 1 1 d .
C31 C 0.1868(5) 0.2627(4) 0.4260(4) 0.067(2) Uani 1 1 d .
H31 H 0.1679 0.2381 0.4089 0.080 Uiso 1 1 calc R
C32 C 0.1545(5) 0.3336(4) 0.4138(4) 0.066(2) Uani 1 1 d .
H32 H 0.1148 0.3590 0.3860 0.079 Uiso 1 1 calc R
C33 C 0.1803(4) 0.3687(4) 0.4428(4) 0.0567(19) Uani 1 1 d .
H33 H 0.1547 0.4165 0.4364 0.068 Uiso 1 1 calc R
C34 C 0.2740(4) 0.2671(3) 0.4888(3) 0.0457(16) Uani 1 1 d .
H34 H 0.3170 0.2443 0.5132 0.055 Uiso 1 1 calc R
C35 C 0.1259(5) 0.0980(5) 1.0275(4) 0.073(2) Uani 1 1 d .
H35 H 0.1110 0.0547 1.0388 0.088 Uiso 1 1 calc R
C36 C 0.0822(6) 0.1421(6) 1.0616(5) 0.092(3) Uani 1 1 d .
H36 H 0.0403 0.1271 1.0974 0.110 Uiso 1 1 calc R
C37 C 0.0999(6) 0.2080(6) 1.0431(4) 0.088(3) Uani 1 1 d .
H37 H 0.0687 0.2391 1.0647 0.105 Uiso 1 1 calc R
C38 C 0.1630(5) 0.2276(5) 0.9934(4) 0.067(2) Uani 1 1 d .
C39 C 0.2065(5) 0.1787(4) 0.9618(4) 0.0589(19) Uani 1 1 d .
H39 H 0.2500 0.1917 0.9272 0.071 Uiso 1 1 calc R
C40 C 0.1657(7) 0.3424(6) 0.9952(6) 0.111(4) Uani 1 1 d .
C41 C 0.2101(7) 0.4029(6) 0.9622(6) 0.114(4) Uani 1 1 d .
C42 C 0.1838(8) 0.4614(8) 0.9835(9) 0.167(7) Uani 1 1 d .
H42 H 0.1403 0.4627 1.0186 0.201 Uiso 1 1 calc R
C43 C 0.2252(10) 0.5158(8) 0.9502(9) 0.186(8) Uani 1 1 d .
H43 H 0.2075 0.5572 0.9601 0.223 Uiso 1 1 calc R
C44 C 0.2934(9) 0.5106(7) 0.9016(7) 0.165(7) Uani 1 1 d .
H44 H 0.3245 0.5458 0.8815 0.198 Uiso 1 1 calc R
C45 C 0.3129(7) 0.4524(6) 0.8847(6) 0.107(4) Uani 1 1 d .
C46 C 0.3841(7) 0.4474(6) 0.8290(6) 0.113(4) Uani 1 1 d .
C47 C 0.4567(5) 0.3753(4) 0.7594(4) 0.0592(19) Uani 1 1 d .
C48 C 0.5090(5) 0.4194(4) 0.7140(4) 0.070(2) Uani 1 1 d .
H48 H 0.5064 0.4631 0.7165 0.084 Uiso 1 1 calc R
C49 C 0.5646(5) 0.3992(4) 0.6655(4) 0.064(2) Uani 1 1 d .
H49 H 0.5997 0.4288 0.6341 0.077 Uiso 1 1 calc R
C50 C 0.5673(4) 0.3330(4) 0.6641(4) 0.0524(18) Uani 1 1 d .
H50 H 0.6042 0.3199 0.6301 0.063 Uiso 1 1 calc R
C51 C 0.4661(4) 0.3083(4) 0.7556(4) 0.0568(19) Uani 1 1 d .
H51 H 0.4330 0.2770 0.7876 0.068 Uiso 1 1 calc R
C52 C -0.0514(5) 0.2541(4) 0.8917(4) 0.071(2) Uani 1 1 d .
H52 H -0.0719 0.2141 0.9011 0.085 Uiso 1 1 calc R
C53 C -0.0642(6) 0.2775(5) 0.9423(5) 0.094(3) Uani 1 1 d .
H53 H -0.0941 0.2548 0.9851 0.112 Uiso 1 1 calc R
C54 C -0.0327(6) 0.3355(5) 0.9308(4) 0.083(3) Uani 1 1 d .
H54 H -0.0402 0.3521 0.9655 0.100 Uiso 1 1 calc R
C55 C 0.0098(5) 0.3679(4) 0.8665(4) 0.061(2) Uani 1 1 d .
C56 C 0.0185(4) 0.3408(4) 0.8170(4) 0.0491(17) Uani 1 1 d .
H56 H 0.0467 0.3634 0.7732 0.059 Uiso 1 1 calc R
C57 C 0.0188(7) 0.4776(5) 0.8750(6) 0.104(4) Uani 1 1 d .
C58 C 0.0669(6) 0.5350(5) 0.8478(5) 0.101(4) Uani 1 1 d .
C59 C 0.0433(9) 0.5884(7) 0.8730(7) 0.157(6) Uani 1 1 d .
H59 H 0.0010 0.5880 0.9094 0.189 Uiso 1 1 calc R
C60 C 0.0877(10) 0.6445(7) 0.8400(8) 0.175(7) Uani 1 1 d .
H60 H 0.0724 0.6842 0.8524 0.210 Uiso 1 1 calc R
C61 C 0.1517(9) 0.6404(6) 0.7909(7) 0.153(6) Uani 1 1 d .
H61 H 0.1834 0.6751 0.7717 0.184 Uiso 1 1 calc R
C62 C 0.1697(7) 0.5852(5) 0.7695(5) 0.096(3) Uani 1 1 d .
C63 C 0.2372(6) 0.5831(4) 0.7097(5) 0.087(3) Uani 1 1 d .
C64 C 0.2956(4) 0.5163(3) 0.6331(3) 0.0481(16) Uani 1 1 d .
C65 C 0.3587(5) 0.5503(4) 0.5937(4) 0.062(2) Uani 1 1 d .
H65 H 0.3739 0.5815 0.6057 0.074 Uiso 1 1 calc R
C66 C 0.3980(4) 0.5362(4) 0.5363(4) 0.061(2) Uani 1 1 d .
H66 H 0.4400 0.5590 0.5080 0.073 Uiso 1 1 calc R
C67 C 0.3763(4) 0.4888(4) 0.5198(4) 0.0521(18) Uani 1 1 d .
H67 H 0.4056 0.4790 0.4815 0.063 Uiso 1 1 calc R
C68 C 0.2754(4) 0.4689(3) 0.6134(3) 0.0482(17) Uani 1 1 d .
H68 H 0.2334 0.4457 0.6408 0.058 Uiso 1 1 calc R
C69 C 0.3736(5) 0.0733(4) 0.9939(4) 0.064(2) Uani 1 1 d .
H69 H 0.3380 0.0557 1.0346 0.076 Uiso 1 1 calc R
C70 C 0.4310(5) 0.1061(5) 0.9933(4) 0.074(2) Uani 1 1 d .
H70 H 0.4305 0.1145 1.0318 0.089 Uiso 1 1 calc R
C71 C 0.4879(5) 0.1259(5) 0.9367(4) 0.071(2) Uani 1 1 d .
H71 H 0.5275 0.1467 0.9366 0.085 Uiso 1 1 calc R
C72 C 0.4870(4) 0.1149(4) 0.8776(3) 0.0521(18) Uani 1 1 d .
C73 C 0.4232(4) 0.0869(3) 0.8814(4) 0.0515(18) Uani 1 1 d .
H73 H 0.4189 0.0821 0.8422 0.062 Uiso 1 1 calc R
C74 C 0.6227(4) 0.1140(4) 0.8246(4) 0.0548(19) Uani 1 1 d .
C75 C 0.6819(4) 0.1261(4) 0.7605(4) 0.0524(18) Uani 1 1 d .
C76 C 0.7633(5) 0.1042(5) 0.7580(5) 0.077(3) Uani 1 1 d .
H76 H 0.7853 0.0811 0.7986 0.093 Uiso 1 1 calc R
C77 C 0.8123(5) 0.1166(6) 0.6946(5) 0.093(3) Uani 1 1 d .
H77 H 0.8677 0.1003 0.6924 0.111 Uiso 1 1 calc R
C78 C 0.7797(5) 0.1531(5) 0.6344(4) 0.077(2) Uani 1 1 d .
H78 H 0.8128 0.1635 0.5915 0.092 Uiso 1 1 calc R
C79 C 0.6970(4) 0.1743(4) 0.6386(4) 0.0552(18) Uani 1 1 d .
C80 C 0.6550(4) 0.2131(4) 0.5763(4) 0.0545(18) Uani 1 1 d .
C81 C 0.5305(4) 0.2700(3) 0.5340(3) 0.0442(16) Uani 1 1 d .
C82 C 0.5623(5) 0.2801(4) 0.4649(4) 0.061(2) Uani 1 1 d .
H82 H 0.6157 0.2603 0.4525 0.073 Uiso 1 1 calc R
C83 C 0.5131(5) 0.3197(4) 0.4166(4) 0.066(2) Uani 1 1 d .
H83 H 0.5329 0.3259 0.3707 0.079 Uiso 1 1 calc R
C84 C 0.4347(5) 0.3506(4) 0.4342(4) 0.0547(18) Uani 1 1 d .
H84 H 0.4028 0.3775 0.3997 0.066 Uiso 1 1 calc R
C85 C 0.4497(4) 0.3043(3) 0.5480(3) 0.0414(15) Uani 1 1 d .
H85 H 0.4284 0.2994 0.5934 0.050 Uiso 1 1 calc R
C86 C 0.1438(4) -0.0397(4) 0.9329(4) 0.0580(19) Uani 1 1 d .
H86 H 0.1790 -0.0798 0.9587 0.070 Uiso 1 1 calc R
C87 C 0.0843(5) -0.0501(4) 0.9117(4) 0.070(2) Uani 1 1 d .
H87 H 0.0795 -0.0972 0.9231 0.083 Uiso 1 1 calc R
C88 C 0.0318(4) 0.0081(4) 0.8737(4) 0.0551(18) Uani 1 1 d .
H88 H -0.0065 0.0002 0.8575 0.066 Uiso 1 1 calc R
C89 C 0.0350(4) 0.0782(3) 0.8593(3) 0.0410(15) Uani 1 1 d .
C90 C 0.0988(4) 0.0850(3) 0.8817(3) 0.0453(16) Uani 1 1 d .
H90 H 0.1040 0.1317 0.8713 0.054 Uiso 1 1 calc R
C91 C -0.0951(4) 0.1388(4) 0.8406(3) 0.0449(16) Uani 1 1 d .
C92 C -0.1504(4) 0.2087(3) 0.8026(3) 0.0457(16) Uani 1 1 d .
C93 C -0.2327(4) 0.2209(4) 0.8146(4) 0.061(2) Uani 1 1 d .
H93 H -0.2591 0.1847 0.8483 0.073 Uiso 1 1 calc R
C94 C -0.2755(5) 0.2870(4) 0.7764(4) 0.076(3) Uani 1 1 d .
H94 H -0.3312 0.2952 0.7837 0.091 Uiso 1 1 calc R
C95 C -0.2375(4) 0.3414(4) 0.7276(4) 0.071(2) Uani 1 1 d .
H95 H -0.2667 0.3864 0.7016 0.085 Uiso 1 1 calc R
C96 C -0.1554(4) 0.3278(3) 0.7179(3) 0.0502(17) Uani 1 1 d .
C97 C -0.1038(4) 0.3818(4) 0.6666(3) 0.0496(17) Uani 1 1 d .
C98 C 0.0239(4) 0.4107(3) 0.6285(3) 0.0410(15) Uani 1 1 d .
C99 C 0.0007(4) 0.4842(4) 0.6171(4) 0.0580(19) Uani 1 1 d .
H99 H -0.0490 0.5019 0.6387 0.070 Uiso 1 1 calc R
C100 C 0.0515(5) 0.5307(4) 0.5738(4) 0.066(2) Uani 1 1 d .
H100 H 0.0357 0.5801 0.5652 0.079 Uiso 1 1 calc R
C101 C 0.1256(4) 0.5040(4) 0.5433(4) 0.0553(18) Uani 1 1 d .
H101 H 0.1586 0.5362 0.5130 0.066 Uiso 1 1 calc R
C102 C 0.1009(4) 0.3877(3) 0.5974(3) 0.0437(16) Uani 1 1 d .
H102 H 0.1182 0.3384 0.6058 0.052 Uiso 1 1 calc R
C103 C 0.788(2) 0.3344(13) 0.539(2) 0.22(3) Uani 0.50 1 d P
H10A H 0.8319 0.3402 0.5529 0.323 Uiso 0.50 1 calc PR
H10B H 0.7617 0.2989 0.5772 0.323 Uiso 0.50 1 calc PR
H10C H 0.7509 0.3802 0.5237 0.323 Uiso 0.50 1 calc PR

loop_
_atom_site_aniso_label
_atom_site_aniso_U_11
_atom_site_aniso_U_22
_atom_site_aniso_U_33
_atom_site_aniso_U_23
_atom_site_aniso_U_13
_atom_site_aniso_U_12
Ni1 0.0431(5) 0.0477(5) 0.0413(5) -0.0019(4) -0.0110(4) -0.0195(4)
Ni2 0.0376(5) 0.0458(5) 0.0528(5) -0.0140(4) -0.0109(4) -0.0108(4)
Ni3 0.0369(5) 0.0334(4) 0.0406(5) -0.0101(4) -0.0035(4) -0.0081(4)
Ni4 0.0323(5) 0.0374(5) 0.0438(5) -0.0093(4) -0.0055(4) -0.0099(4)
S1 0.0533(11) 0.0438(10) 0.0457(10) -0.0203(8) -0.0001(8) -0.0192(8)
S2 0.0473(10) 0.0327(9) 0.0514(10) -0.0159(7) -0.0100(8) -0.0081(8)
O1 0.143(7) 0.046(4) 0.147(6) -0.039(4) -0.043(5) 0.005(4)
O2 0.127(6) 0.102(5) 0.175(7) -0.087(5) -0.073(6) 0.000(5)
O3 0.114(5) 0.049(3) 0.115(5) -0.039(3) -0.042(4) 0.002(4)
O4 0.144(6) 0.078(4) 0.128(5) -0.063(4) -0.075(5) 0.009(4)
O5 0.191(9) 0.184(8) 0.219(9) -0.161(8) 0.140(8) -0.124(8)
O6 0.161(8) 0.193(9) 0.264(11) -0.184(9) 0.114(8) -0.128(7)
O7 0.147(7) 0.142(7) 0.217(9) -0.144(7) 0.118(7) -0.087(6)
O8 0.147(7) 0.090(5) 0.149(6) -0.083(4) 0.068(5) -0.078(5)
O9 0.065(4) 0.119(5) 0.069(4) 0.003(3) -0.033(3) -0.042(4)
O10 0.045(3) 0.153(6) 0.056(3) -0.039(4) 0.004(3) -0.024(3)
O11 0.044(3) 0.051(3) 0.069(3) 0.010(3) -0.019(3) -0.010(2)
O12 0.045(3) 0.057(3) 0.072(3) 0.012(3) -0.010(3) -0.026(3)
O13 0.051(3) 0.084(4) 0.046(3) 0.010(3) -0.011(2) -0.028(3)
O14 0.051(3) 0.041(2) 0.042(2) -0.007(2) -0.006(2) -0.013(2)
O15 0.046(3) 0.042(3) 0.056(3) -0.015(2) -0.007(2) -0.011(2)
O16 0.051(3) 0.041(2) 0.039(2) -0.010(2) -0.006(2) -0.016(2)
O17 0.044(3) 0.040(2) 0.046(3) -0.006(2) -0.006(2) -0.011(2)
O18 0.036(2) 0.056(3) 0.046(3) -0.020(2) -0.002(2) -0.007(2)
O19 0.048(3) 0.053(3) 0.049(3) -0.023(2) -0.002(2) -0.003(2)
O20 0.056(3) 0.042(3) 0.064(3) -0.016(2) -0.015(2) -0.017(2)
O21 0.070(4) 0.088(4) 0.049(3) -0.027(3) 0.004(3) -0.044(3)
O22 0.069(4) 0.043(3) 0.073(3) -0.026(2) 0.020(3) -0.019(3)
O23 0.057(3) 0.053(3) 0.052(3) -0.026(2) -0.010(2) 0.004(2)
O24 0.071(4) 0.035(3) 0.085(4) -0.012(2) -0.030(3) -0.017(2)
O25 0.052(3) 0.065(3) 0.048(3) -0.023(2) -0.003(2) -0.025(2)
O26 0.049(3) 0.035(2) 0.064(3) -0.021(2) 0.002(2) -0.010(2)
O27 0.057(11) 0.30(3) 0.158(18) 0.052(19) -0.034(12) -0.081(16)
O28 0.088(8) 0.066(6) 0.019(4) -0.010(4) -0.009(5) 0.021(6)
N1 0.046(3) 0.043(3) 0.056(4) 0.000(3) -0.016(3) -0.015(3)
N2 0.083(5) 0.054(4) 0.071(4) -0.024(3) -0.014(4) -0.009(4)
N3 0.079(5) 0.047(4) 0.080(5) -0.032(3) 0.007(4) -0.021(4)
N4 0.064(4) 0.057(4) 0.076(4) -0.035(3) -0.009(3) -0.015(3)
N5 0.044(3) 0.051(4) 0.053(3) -0.027(3) -0.004(3) -0.012(3)
N6 0.054(4) 0.047(4) 0.066(4) -0.014(3) -0.026(3) -0.008(3)
N7 0.052(4) 0.040(3) 0.074(4) -0.018(3) -0.010(3) -0.002(3)
N8 0.063(4) 0.048(4) 0.061(4) -0.028(3) -0.004(3) -0.018(3)
N9 0.057(4) 0.054(4) 0.058(4) -0.025(3) -0.018(3) -0.004(3)
N10 0.043(3) 0.032(3) 0.050(3) -0.015(2) -0.012(3) -0.004(2)
N11 0.052(4) 0.071(4) 0.042(3) -0.012(3) -0.002(3) -0.031(3)
N12 0.084(5) 0.091(5) 0.069(4) -0.044(4) 0.024(4) -0.043(4)
N13 0.093(6) 0.093(6) 0.122(6) -0.070(5) 0.045(5) -0.049(5)
N14 0.060(4) 0.094(5) 0.100(5) -0.063(4) 0.022(4) -0.041(4)
N15 0.035(3) 0.049(3) 0.057(3) -0.018(3) -0.001(3) -0.016(3)
N16 0.047(3) 0.041(3) 0.047(3) -0.014(3) 0.000(3) -0.011(3)
N17 0.067(4) 0.071(4) 0.094(5) -0.058(4) 0.023(4) -0.029(4)
N18 0.081(5) 0.080(5) 0.091(5) -0.059(4) 0.031(4) -0.042(4)
N19 0.080(5) 0.045(3) 0.064(4) -0.031(3) 0.014(3) -0.031(3)
N20 0.042(3) 0.038(3) 0.050(3) -0.018(3) 0.003(3) -0.011(3)
N21 0.048(4) 0.066(4) 0.037(3) -0.007(3) -0.009(3) -0.027(3)
N22 0.044(3) 0.056(4) 0.050(3) -0.009(3) -0.016(3) -0.021(3)
N23 0.039(3) 0.039(3) 0.059(4) -0.008(3) -0.015(3) -0.007(3)
N24 0.030(3) 0.054(3) 0.053(3) -0.019(3) -0.006(3) -0.007(3)
N25 0.042(3) 0.042(3) 0.039(3) -0.015(2) 0.001(2) -0.013(3)
N26 0.040(3) 0.045(3) 0.050(3) -0.003(3) -0.014(3) -0.013(3)
N27 0.037(3) 0.038(3) 0.041(3) -0.007(2) -0.008(2) -0.014(2)
N28 0.031(3) 0.043(3) 0.041(3) -0.008(2) -0.003(2) -0.008(2)
N29 0.026(3) 0.044(3) 0.048(3) -0.007(3) -0.003(2) -0.008(2)
N30 0.044(3) 0.041(3) 0.043(3) -0.009(2) -0.002(2) -0.013(3)
C1 0.064(5) 0.047(5) 0.096(6) -0.009(4) -0.033(5) -0.010(4)
C2 0.085(7) 0.062(6) 0.149(10) -0.031(6) -0.068(7) 0.008(5)
C3 0.066(6) 0.057(5) 0.116(8) -0.029(5) -0.022(6) -0.002(5)
C4 0.060(5) 0.028(4) 0.083(6) -0.007(4) -0.009(4) -0.001(4)
C5 0.050(4) 0.042(4) 0.063(5) -0.005(4) -0.010(4) -0.017(4)
C6 0.079(6) 0.040(5) 0.098(7) -0.026(5) 0.011(5) -0.008(4)
C7 0.069(6) 0.057(5) 0.077(6) -0.032(4) 0.002(5) -0.017(4)
C8 0.101(8) 0.041(5) 0.108(8) -0.036(5) 0.030(6) -0.021(5)
C9 0.104(8) 0.075(7) 0.095(7) -0.055(6) 0.003(6) -0.032(6)
C10 0.096(7) 0.075(6) 0.100(7) -0.054(5) 0.010(6) -0.039(6)
C11 0.079(6) 0.067(5) 0.082(6) -0.044(5) -0.002(5) -0.028(5)
C12 0.077(6) 0.059(5) 0.112(7) -0.049(5) -0.020(6) -0.013(5)
C13 0.058(5) 0.048(4) 0.071(5) -0.027(4) -0.009(4) -0.017(4)
C14 0.092(7) 0.090(7) 0.075(6) -0.046(5) -0.032(5) -0.012(6)
C15 0.110(8) 0.081(6) 0.074(6) -0.037(5) -0.050(6) 0.019(6)
C16 0.068(6) 0.071(5) 0.074(5) -0.032(5) -0.034(5) 0.012(4)
C17 0.050(4) 0.055(4) 0.050(4) -0.019(3) -0.013(3) -0.018(4)
C18 0.086(7) 0.060(5) 0.100(7) -0.028(5) -0.043(6) -0.003(5)
C19 0.138(10) 0.042(5) 0.129(8) -0.020(5) -0.085(8) 0.003(5)
C20 0.082(7) 0.054(5) 0.105(7) -0.022(5) -0.034(6) -0.006(5)
C21 0.048(4) 0.058(5) 0.060(5) -0.014(4) -0.015(4) -0.015(4)
C22 0.038(4) 0.043(4) 0.065(5) -0.022(3) -0.002(3) -0.006(3)
C23 0.070(5) 0.049(5) 0.063(5) -0.026(4) -0.005(4) -0.011(4)
C24 0.051(4) 0.040(4) 0.068(5) -0.023(4) -0.002(4) -0.006(4)
C25 0.090(7) 0.045(5) 0.081(6) -0.034(4) -0.003(5) -0.015(4)
C26 0.102(7) 0.053(5) 0.090(6) -0.045(5) -0.011(5) -0.030(5)
C27 0.085(6) 0.067(6) 0.081(6) -0.041(5) -0.015(5) -0.029(5)
C28 0.063(5) 0.059(5) 0.068(5) -0.033(4) -0.008(4) -0.018(4)
C29 0.074(6) 0.061(5) 0.085(6) -0.041(4) -0.036(5) -0.008(4)
C30 0.053(4) 0.051(4) 0.046(4) -0.023(3) -0.010(3) -0.007(4)
C31 0.068(5) 0.069(5) 0.081(5) -0.035(4) -0.030(5) -0.013(4)
C32 0.065(5) 0.052(5) 0.092(6) -0.032(4) -0.042(5) 0.005(4)
C33 0.057(5) 0.041(4) 0.067(5) -0.017(4) -0.017(4) -0.003(4)
C34 0.050(4) 0.043(4) 0.038(4) -0.012(3) -0.008(3) -0.007(3)
C35 0.068(6) 0.105(7) 0.067(5) -0.043(5) 0.009(4) -0.049(5)
C36 0.102(8) 0.113(8) 0.079(6) -0.053(6) 0.043(5) -0.075(6)
C37 0.083(7) 0.117(8) 0.077(6) -0.060(6) 0.028(5) -0.042(6)
C38 0.062(5) 0.096(6) 0.062(5) -0.048(5) 0.017(4) -0.042(5)
C39 0.053(5) 0.075(5) 0.046(4) -0.017(4) -0.003(3) -0.026(4)
C40 0.106(8) 0.096(7) 0.136(9) -0.080(7) 0.064(7) -0.047(7)
C41 0.110(9) 0.132(9) 0.135(9) -0.103(8) 0.055(7) -0.061(7)
C42 0.142(12) 0.160(12) 0.258(17) -0.169(13) 0.094(11) -0.090(10)
C43 0.192(15) 0.147(12) 0.245(16) -0.154(12) 0.131(13) -0.100(11)
C44 0.186(14) 0.163(12) 0.196(13) -0.143(11) 0.101(11) -0.112(11)
C45 0.105(8) 0.097(7) 0.135(9) -0.082(7) 0.046(7) -0.047(6)
C46 0.098(8) 0.127(9) 0.157(10) -0.106(8) 0.063(7) -0.080(7)
C47 0.055(5) 0.062(5) 0.069(5) -0.033(4) 0.002(4) -0.024(4)
C48 0.075(6) 0.062(5) 0.074(5) -0.028(4) 0.004(5) -0.031(5)
C49 0.063(5) 0.050(4) 0.076(5) -0.016(4) -0.001(4) -0.028(4)
C50 0.052(4) 0.050(4) 0.053(4) -0.021(3) -0.006(3) -0.010(4)
C51 0.048(4) 0.062(5) 0.066(5) -0.026(4) -0.004(4) -0.022(4)
C52 0.081(6) 0.065(5) 0.064(5) -0.023(4) 0.012(4) -0.037(5)
C53 0.117(9) 0.106(7) 0.071(6) -0.048(6) 0.031(6) -0.064(7)
C54 0.105(8) 0.094(7) 0.061(5) -0.044(5) 0.024(5) -0.048(6)
C55 0.061(5) 0.057(5) 0.062(5) -0.028(4) 0.011(4) -0.022(4)
C56 0.044(4) 0.047(4) 0.053(4) -0.024(3) 0.007(3) -0.011(3)
C57 0.107(8) 0.100(7) 0.123(8) -0.090(7) 0.059(7) -0.045(6)
C58 0.105(8) 0.090(7) 0.131(8) -0.088(6) 0.060(7) -0.050(6)
C59 0.178(13) 0.125(10) 0.202(13) -0.126(10) 0.097(11) -0.097(10)
C60 0.223(17) 0.154(11) 0.196(13) -0.146(11) 0.114(12) -0.118(12)
C61 0.185(13) 0.115(9) 0.191(12) -0.122(9) 0.103(11) -0.098(9)
C62 0.116(8) 0.075(6) 0.110(7) -0.056(6) 0.033(6) -0.054(6)
C63 0.106(8) 0.059(5) 0.100(7) -0.052(5) 0.038(6) -0.042(5)
C64 0.053(4) 0.037(4) 0.051(4) -0.016(3) -0.005(3) -0.011(3)
C65 0.055(5) 0.063(5) 0.079(5) -0.037(4) 0.005(4) -0.027(4)
C66 0.046(4) 0.058(5) 0.076(5) -0.029(4) 0.012(4) -0.023(4)
C67 0.046(4) 0.051(4) 0.055(4) -0.021(4) -0.003(3) -0.009(3)
C68 0.046(4) 0.037(4) 0.051(4) -0.015(3) -0.003(3) -0.004(3)
C69 0.061(5) 0.068(5) 0.054(5) -0.008(4) -0.012(4) -0.026(4)
C70 0.067(6) 0.115(7) 0.061(5) -0.036(5) -0.010(4) -0.047(5)
C71 0.070(6) 0.100(6) 0.064(5) -0.031(5) -0.014(4) -0.045(5)
C72 0.036(4) 0.062(5) 0.048(4) -0.003(3) -0.017(3) -0.018(3)
C73 0.052(4) 0.044(4) 0.049(4) -0.004(3) -0.017(3) -0.014(3)
C74 0.045(4) 0.056(4) 0.052(4) 0.003(4) -0.017(4) -0.023(4)
C75 0.042(4) 0.044(4) 0.070(5) -0.014(4) -0.026(4) -0.003(3)
C76 0.055(5) 0.092(6) 0.075(6) -0.017(5) -0.024(5) -0.015(5)
C77 0.038(5) 0.127(8) 0.100(7) -0.042(6) -0.019(5) 0.003(5)
C78 0.043(5) 0.109(7) 0.070(5) -0.034(5) -0.004(4) -0.012(5)
C79 0.036(4) 0.056(4) 0.059(5) -0.014(4) -0.005(3) -0.007(3)
C80 0.043(4) 0.062(5) 0.058(5) -0.026(4) -0.006(4) -0.010(4)
C81 0.046(4) 0.033(3) 0.058(4) -0.022(3) -0.001(3) -0.014(3)
C82 0.047(4) 0.056(5) 0.061(5) -0.022(4) -0.004(4) 0.007(4)
C83 0.054(5) 0.082(6) 0.047(4) -0.033(4) 0.001(4) 0.010(4)
C84 0.062(5) 0.047(4) 0.049(4) -0.020(3) -0.009(4) -0.002(4)
C85 0.034(4) 0.042(4) 0.044(4) -0.015(3) -0.005(3) -0.006(3)
C86 0.049(4) 0.043(4) 0.074(5) -0.009(4) -0.017(4) -0.015(3)
C87 0.058(5) 0.043(4) 0.098(6) -0.010(4) -0.024(5) -0.016(4)
C88 0.046(4) 0.053(4) 0.071(5) -0.020(4) -0.025(4) -0.011(4)
C89 0.035(4) 0.045(4) 0.042(4) -0.014(3) -0.004(3) -0.015(3)
C90 0.050(4) 0.039(4) 0.039(4) -0.003(3) -0.013(3) -0.012(3)
C91 0.037(4) 0.050(4) 0.043(4) -0.011(3) -0.009(3) -0.012(3)
C92 0.045(4) 0.047(4) 0.040(4) -0.006(3) -0.003(3) -0.022(3)
C93 0.037(4) 0.052(4) 0.064(5) 0.005(4) -0.003(3) -0.018(4)
C94 0.033(4) 0.064(5) 0.097(6) -0.006(5) -0.007(4) -0.009(4)
C95 0.041(4) 0.051(5) 0.088(6) -0.001(4) -0.011(4) -0.005(4)
C96 0.038(4) 0.037(4) 0.054(4) -0.001(3) -0.012(3) -0.002(3)
C97 0.038(4) 0.044(4) 0.051(4) -0.005(3) -0.006(3) -0.011(3)
C98 0.044(4) 0.031(3) 0.042(4) -0.006(3) -0.007(3) -0.013(3)
C99 0.037(4) 0.060(5) 0.074(5) -0.031(4) 0.010(3) -0.015(4)
C100 0.055(5) 0.037(4) 0.088(6) -0.015(4) 0.003(4) -0.015(4)
C101 0.050(4) 0.035(4) 0.068(5) -0.010(3) -0.006(4) -0.012(3)
C102 0.032(3) 0.034(3) 0.049(4) -0.007(3) -0.001(3) -0.005(3)
C103 0.15(3) 0.057(14) 0.37(6) 0.07(2) -0.15(4) -0.076(18)

loop_
_atom_type_symbol
_atom_type_description
_atom_type_scat_dispersion_real
_atom_type_scat_dispersion_imag
_atom_type_scat_source
C C 0.0033 0.0016 'International Tables Vol C Tables 4.2.6.8 and 6.1.1.4'
H H 0.0000 0.0000 'International Tables Vol C Tables 4.2.6.8 and 6.1.1.4'
N N 0.0061 0.0033 'International Tables Vol C Tables 4.2.6.8 and 6.1.1.4'
O O 0.0106 0.0060 'International Tables Vol C Tables 4.2.6.8 and 6.1.1.4'
Ni Ni 0.3393 1.1124 'International Tables Vol C Tables 4.2.6.8 and 6.1.1.4'
S S 0.1246 0.1234 'International Tables Vol C Tables 4.2.6.8 and 6.1.1.4'

loop_
_geom_angle_atom_site_label_1
_geom_angle_atom_site_label_2
_geom_angle_atom_site_label_3
_geom_angle
O14 Ni1 O13 177.5(2)
O14 Ni1 N11 91.9(2)
O13 Ni1 N11 90.6(2)
O14 Ni1 N1 91.1(2)
O13 Ni1 N1 86.5(2)
N11 Ni1 N1 177.0(2)
O14 Ni1 N26 87.3(2)
O13 Ni1 N26 91.9(2)
N11 Ni1 N26 89.1(2)
N1 Ni1 N26 91.8(2)
O14 Ni1 N21 87.1(2)
O13 Ni1 N21 93.7(2)
N11 Ni1 N21 90.4(2)
N1 Ni1 N21 89.0(2)
N26 Ni1 N21 174.4(2)
N23 Ni2 O15 177.5(2)
N23 Ni2 N15 92.2(2)
O15 Ni2 N15 89.9(2)
N23 Ni2 N22 78.8(2)
O15 Ni2 N22 99.9(2)
N15 Ni2 N22 89.0(2)
N23 Ni2 N6 89.2(2)
O15 Ni2 N6 88.7(2)
N15 Ni2 N6 178.0(2)
N22 Ni2 N6 89.8(2)
N23 Ni2 N24 77.7(2)
O15 Ni2 N24 103.77(19)
N15 Ni2 N24 90.3(2)
N22 Ni2 N24 156.4(2)
N6 Ni2 N24 91.5(2)
O16 Ni3 N10 91.79(19)
O16 Ni3 N20 93.25(19)
N10 Ni3 N20 174.96(19)
O16 Ni3 O17 179.22(19)
N10 Ni3 O17 88.42(19)
N20 Ni3 O17 86.55(19)
O16 Ni3 N30 87.40(19)
N10 Ni3 N30 89.2(2)
N20 Ni3 N30 91.1(2)
O17 Ni3 N30 91.85(18)
O16 Ni3 N25 86.53(19)
N10 Ni3 N25 92.2(2)
N20 Ni3 N25 88.1(2)
O17 Ni3 N25 94.21(18)
N30 Ni3 N25 173.82(19)
N28 Ni4 O18 178.8(2)
N28 Ni4 N27 78.5(2)
O18 Ni4 N27 101.44(19)
N28 Ni4 N5 92.0(2)
O18 Ni4 N5 89.2(2)
N27 Ni4 N5 89.8(2)
N28 Ni4 N16 90.9(2)
O18 Ni4 N16 87.9(2)
N27 Ni4 N16 90.0(2)
N5 Ni4 N16 177.0(2)
N28 Ni4 N29 78.2(2)
O18 Ni4 N29 101.83(19)
N27 Ni4 N29 156.72(19)
N5 Ni4 N29 90.9(2)
N16 Ni4 N29 90.4(2)
O21 S1 O22 112.7(3)
O21 S1 O19 108.0(3)
O22 S1 O19 109.2(3)
O21 S1 O20 108.8(3)
O22 S1 O20 108.8(3)
O19 S1 O20 109.2(3)
O24 S2 O25 108.5(3)
O24 S2 O26 109.0(3)
O25 S2 O26 110.0(3)
O24 S2 O23 112.8(3)
O25 S2 O23 108.6(3)
O26 S2 O23 107.9(3)
Ni1 O13 H13 109.5
Ni1 O14 H14 109.5
Ni2 O15 H15 109.5
Ni3 O16 H16 109.5
Ni3 O17 H17 109.5
Ni4 O18 H18 109.5
C103 O27 H27 109.5
C5 N1 C1 116.8(7)
C5 N1 Ni1 123.7(5)
C1 N1 Ni1 119.1(6)
C6 N2 C4 126.6(7)
C6 N2 H2 116.7
C4 N2 H2 116.7
C11 N3 C7 117.9(7)
C12 N4 C13 125.1(7)
C12 N4 H4 117.5
C13 N4 H4 117.5
C16 N5 C17 117.5(6)
C16 N5 Ni4 121.7(5)
C17 N5 Ni4 120.8(4)
C18 N6 C22 116.5(7)
C18 N6 Ni2 121.2(5)
C22 N6 Ni2 122.3(4)
C23 N7 C21 128.5(6)
C23 N7 H7 115.8
C21 N7 H7 115.8
C24 N8 C28 118.7(6)
C29 N9 C30 128.2(6)
C29 N9 H9 115.9
C30 N9 H9 115.9
C33 N10 C34 117.0(6)
C33 N10 Ni3 120.8(4)
C34 N10 Ni3 122.2(4)
C39 N11 C35 117.6(7)
C39 N11 Ni1 121.4(5)
C35 N11 Ni1 121.0(6)
C40 N12 C38 127.3(7)
C40 N12 H12 116.4
C38 N12 H12 116.4
C41 N13 C45 116.6(8)
C46 N14 C47 127.5(7)
C46 N14 H14A 116.3
C47 N14 H14A 116.3
C51 N15 C50 116.4(6)
C51 N15 Ni2 121.9(5)
C50 N15 Ni2 121.7(5)
C56 N16 C52 116.5(6)
C56 N16 Ni4 121.5(4)
C52 N16 Ni4 121.9(5)
C57 N17 C55 125.1(7)
C57 N17 H17A 117.5
C55 N17 H17A 117.5
C58 N18 C62 117.4(7)
C63 N19 C64 125.3(6)
C63 N19 H19 117.4
C64 N19 H19 117.4
C68 N20 C67 116.9(6)
C68 N20 Ni3 122.9(5)
C67 N20 Ni3 120.1(4)
C73 N21 C69 118.2(6)
C73 N21 Ni1 120.7(5)
C69 N21 Ni1 120.0(5)
C74 N22 C72 117.2(5)
C74 N22 Ni2 111.7(5)
C72 N22 Ni2 131.0(4)
C79 N23 C75 121.9(6)
C79 N23 Ni2 119.5(4)
C75 N23 Ni2 118.2(5)
C80 N24 C81 117.5(5)
C80 N24 Ni2 111.3(4)
C81 N24 Ni2 131.3(4)
C85 N25 C84 117.4(6)
C85 N25 Ni3 124.0(4)
C84 N25 Ni3 118.6(4)
C90 N26 C86 117.8(6)
C90 N26 Ni1 122.1(4)
C86 N26 Ni1 119.2(4)
C91 N27 C89 115.8(5)
C91 N27 Ni4 113.1(4)
C89 N27 Ni4 131.0(4)
C96 N28 C92 120.5(6)
C96 N28 Ni4 120.1(4)
C92 N28 Ni4 119.1(4)
C97 N29 C98 118.8(5)
C97 N29 Ni4 111.8(4)
C98 N29 Ni4 129.3(4)
C101 N30 C102 117.3(6)
C101 N30 Ni3 119.5(4)
C102 N30 Ni3 122.6(4)
N1 C1 C2 121.7(9)
N1 C1 H1 119.1
C2 C1 H1 119.1
C1 C2 C3 121.5(8)
C1 C2 H2A 119.3
C3 C2 H2A 119.3
C2 C3 C4 118.6(9)
C2 C3 H3 120.7
C4 C3 H3 120.7
N2 C4 C5 117.8(7)
N2 C4 C3 126.9(8)
C5 C4 C3 115.3(9)
N1 C5 C4 126.2(7)
N1 C5 H5 116.9
C4 C5 H5 116.9
O1 C6 N2 120.4(10)
O1 C6 C7 122.2(8)
N2 C6 C7 117.3(8)
N3 C7 C8 121.4(9)
N3 C7 C6 116.1(8)
C8 C7 C6 122.5(9)
C9 C8 C7 120.9(9)
C9 C8 H8 119.5
C7 C8 H8 119.5
C8 C9 C10 118.1(8)
C8 C9 H9A 120.9
C10 C9 H9A 120.9
C9 C10 C11 118.2(9)
C9 C10 H10 120.9
C11 C10 H10 120.9
N3 C11 C10 123.4(9)
N3 C11 C12 118.3(7)
C10 C11 C12 118.3(9)
O2 C12 N4 123.9(8)
O2 C12 C11 122.4(8)
N4 C12 C11 113.6(8)
C14 C13 C17 118.8(7)
C14 C13 N4 123.5(7)
C17 C13 N4 117.7(7)
C15 C14 C13 118.4(8)
C15 C14 H14B 120.8
C13 C14 H14B 120.8
C14 C15 C16 119.2(8)
C14 C15 H15A 120.4
C16 C15 H15A 120.4
N5 C16 C15 123.9(7)
N5 C16 H16A 118.0
C15 C16 H16A 118.0
N5 C17 C13 122.0(6)
N5 C17 H17B 119.0
C13 C17 H17B 119.0
N6 C18 C19 124.5(8)
N6 C18 H18A 117.8
C19 C18 H18A 117.8
C20 C19 C18 118.6(8)
C20 C19 H19A 120.7
C18 C19 H19A 120.7
C21 C20 C19 117.8(8)
C21 C20 H20 121.1
C19 C20 H20 121.1
C20 C21 C22 119.2(7)
C20 C21 N7 122.2(7)
C22 C21 N7 118.6(6)
N6 C22 C21 123.4(6)
N6 C22 H22 118.3
C21 C22 H22 118.3
O3 C23 N7 123.4(7)
O3 C23 C24 122.6(7)
N7 C23 C24 114.0(7)
N8 C24 C25 121.3(7)
N8 C24 C23 119.1(7)
C25 C24 C23 119.6(7)
C26 C25 C24 120.4(8)
C26 C25 H25 119.8
C24 C25 H25 119.8
C25 C26 C27 118.2(7)
C25 C26 H26 120.9
C27 C26 H26 120.9
C26 C27 C28 120.1(8)
C26 C27 H27A 119.9
C28 C27 H27A 119.9
N8 C28 C27 121.2(7)
N8 C28 C29 118.2(6)
C27 C28 C29 120.6(7)
O4 C29 N9 122.6(7)
O4 C29 C28 122.3(7)
N9 C29 C28 115.1(6)
C34 C30 C31 117.5(6)
C34 C30 N9 117.9(6)
C31 C30 N9 124.6(6)
C32 C31 C30 118.5(7)
C32 C31 H31 120.7
C30 C31 H31 120.7
C31 C32 C33 120.2(7)
C31 C32 H32 119.9
C33 C32 H32 119.9
N10 C33 C32 122.3(6)
N10 C33 H33 118.8
C32 C33 H33 118.8
N10 C34 C30 124.2(6)
N10 C34 H34 117.9
C30 C34 H34 117.9
N11 C35 C36 121.9(8)
N11 C35 H35 119.0
C36 C35 H35 119.0
C37 C36 C35 120.2(8)
C37 C36 H36 119.9
C35 C36 H36 119.9
C38 C37 C36 119.3(8)
C38 C37 H37 120.3
C36 C37 H37 120.3
C37 C38 N12 126.7(8)
C37 C38 C39 117.3(8)
N12 C38 C39 115.9(7)
N11 C39 C38 123.6(7)
N11 C39 H39 118.2
C38 C39 H39 118.2
O5 C40 N12 122.9(10)
O5 C40 C41 121.0(9)
N12 C40 C41 115.9(8)
N13 C41 C42 123.4(10)
N13 C41 C40 117.3(8)
C42 C41 C40 119.3(9)
C43 C42 C41 116.6(11)
C43 C42 H42 121.7
C41 C42 H42 121.7
C42 C43 C44 121.0(11)
C42 C43 H43 119.5
C44 C43 H43 119.5
C45 C44 C43 117.3(11)
C45 C44 H44 121.4
C43 C44 H44 121.4
N13 C45 C44 124.8(10)
N13 C45 C46 116.6(8)
C44 C45 C46 118.5(10)
O6 C46 N14 123.8(9)
O6 C46 C45 120.5(9)
N14 C46 C45 115.7(8)
C48 C47 C51 117.4(7)
C48 C47 N14 124.7(7)
C51 C47 N14 118.0(7)
C49 C48 C47 120.3(8)
C49 C48 H48 119.9
C47 C48 H48 119.9
C48 C49 C50 118.0(7)
C48 C49 H49 121.0
C50 C49 H49 121.0
N15 C50 C49 124.2(7)
N15 C50 H50 117.9
C49 C50 H50 117.9
N15 C51 C47 123.7(7)
N15 C51 H51 118.1
C47 C51 H51 118.1
C53 C52 N16 123.6(8)
C53 C52 H52 118.2
N16 C52 H52 118.2
C52 C53 C54 119.8(8)
C52 C53 H53 120.1
C54 C53 H53 120.1
C55 C54 C53 117.9(8)
C55 C54 H54 121.0
C53 C54 H54 121.0
C54 C55 C56 118.2(7)
C54 C55 N17 122.6(7)
C56 C55 N17 119.2(6)
N16 C56 C55 124.0(6)
N16 C56 H56 118.0
C55 C56 H56 118.0
O7 C57 N17 123.8(9)
O7 C57 C58 120.7(8)
N17 C57 C58 115.5(8)
N18 C58 C59 124.4(9)
N18 C58 C57 116.3(7)
C59 C58 C57 119.2(8)
C58 C59 C60 115.6(10)
C58 C59 H59 122.2
C60 C59 H59 122.2
C61 C60 C59 120.2(10)
C61 C60 H60 119.9
C59 C60 H60 119.9
C60 C61 C62 119.2(10)
C60 C61 H61 120.4
C62 C61 H61 120.4
N18 C62 C61 123.0(9)
N18 C62 C63 116.8(7)
C61 C62 C63 120.2(8)
O8 C63 N19 124.6(8)
O8 C63 C62 121.8(7)
N19 C63 C62 113.6(7)
C65 C64 C68 119.4(7)
C65 C64 N19 125.4(6)
C68 C64 N19 115.2(6)
C66 C65 C64 117.2(7)
C66 C65 H65 121.4
C64 C65 H65 121.4
C65 C66 C67 121.0(7)
C65 C66 H66 119.5
C67 C66 H66 119.5
N20 C67 C66 122.5(7)
N20 C67 H67 118.7
C66 C67 H67 118.7
N20 C68 C64 122.9(6)
N20 C68 H68 118.6
C64 C68 H68 118.6
N21 C69 C70 121.6(7)
N21 C69 H69 119.2
C70 C69 H69 119.2
C71 C70 C69 120.0(8)
C71 C70 H70 120.0
C69 C70 H70 120.0
C70 C71 C72 119.8(7)
C70 C71 H71 120.1
C72 C71 H71 120.1
C73 C72 C71 115.8(7)
C73 C72 N22 119.7(6)
C71 C72 N22 124.5(6)
N21 C73 C72 124.2(7)
N21 C73 H73 117.9
C72 C73 H73 117.9
O9 C74 N22 128.1(7)
O9 C74 C75 116.3(6)
N22 C74 C75 115.5(6)
N23 C75 C76 119.7(7)
N23 C75 C74 115.4(6)
C76 C75 C74 124.9(7)
C75 C76 C77 119.3(8)
C75 C76 H76 120.4
C77 C76 H76 120.4
C78 C77 C76 120.2(8)
C78 C77 H77 119.9
C76 C77 H77 119.9
C77 C78 C79 119.2(8)
C77 C78 H78 120.4
C79 C78 H78 120.4
N23 C79 C78 119.6(7)
N23 C79 C80 116.7(6)
C78 C79 C80 123.7(7)
O10 C80 N24 130.1(7)
O10 C80 C79 115.5(6)
N24 C80 C79 114.3(6)
C82 C81 C85 117.2(6)
C82 C81 N24 124.6(6)
C85 C81 N24 118.2(6)
C83 C82 C81 118.3(6)
C83 C82 H82 120.8
C81 C82 H82 120.8
C82 C83 C84 121.3(7)
C82 C83 H83 119.4
C84 C83 H83 119.4
N25 C84 C83 121.9(6)
N25 C84 H84 119.0
C83 C84 H84 119.0
N25 C85 C81 123.9(6)
N25 C85 H85 118.1
C81 C85 H85 118.1
N26 C86 C87 120.8(7)
N26 C86 H86 119.6
C87 C86 H86 119.6
C86 C87 C88 120.6(7)
C86 C87 H87 119.7
C88 C87 H87 119.7
C87 C88 C89 120.7(7)
C87 C88 H88 119.6
C89 C88 H88 119.6
C88 C89 N27 125.5(6)
C88 C89 C90 115.5(6)
N27 C89 C90 119.1(6)
N26 C90 C89 124.4(6)
N26 C90 H90 117.8
C89 C90 H90 117.8
O12 C91 N27 128.7(6)
O12 C91 C92 116.9(6)
N27 C91 C92 114.4(6)
N28 C92 C93 119.9(6)
N28 C92 C91 114.7(6)
C93 C92 C91 125.4(6)
C94 C93 C92 119.2(6)
C94 C93 H93 120.4
C92 C93 H93 120.4
C93 C94 C95 121.0(7)
C93 C94 H94 119.5
C95 C94 H94 119.5
C96 C95 C94 118.2(7)
C96 C95 H95 120.9
C94 C95 H95 120.9
N28 C96 C95 121.1(6)
N28 C96 C97 113.7(6)
C95 C96 C97 125.2(6)
O11 C97 N29 127.5(6)
O11 C97 C96 116.8(6)
N29 C97 C96 115.7(5)
C99 C98 C102 116.6(6)
C99 C98 N29 122.2(6)
C102 C98 N29 121.1(5)
C100 C99 C98 119.8(7)
C100 C99 H99 120.1
C98 C99 H99 120.1
C101 C100 C99 119.9(7)
C101 C100 H100 120.1
C99 C100 H100 120.1
N30 C101 C100 122.1(7)
N30 C101 H101 119.0
C100 C101 H101 119.0
N30 C102 C98 124.2(6)
N30 C102 H102 117.9
C98 C102 H102 117.9
O27 C103 H10A 109.5
O27 C103 H10B 109.5
H10A C103 H10B 109.5
O27 C103 H10C 109.5
H10A C103 H10C 109.5
H10B C103 H10C 109.5

loop_
_geom_bond_atom_site_label_1
_geom_bond_atom_site_label_2
_geom_bond_distance
Ni1 O14 2.024(4)
Ni1 O13 2.085(4)
Ni1 N11 2.116(6)
Ni1 N1 2.125(6)
Ni1 N26 2.148(5)
Ni1 N21 2.161(6)
Ni2 N23 1.966(5)
Ni2 O15 1.974(4)
Ni2 N15 2.158(6)
Ni2 N22 2.185(5)
Ni2 N6 2.200(6)
Ni2 N24 2.254(5)
Ni3 O16 2.014(4)
Ni3 N10 2.106(5)
Ni3 N20 2.126(5)
Ni3 O17 2.140(4)
Ni3 N30 2.161(5)
Ni3 N25 2.170(5)
Ni4 N28 1.961(5)
Ni4 O18 1.989(4)
Ni4 N27 2.178(5)
Ni4 N5 2.197(5)
Ni4 N16 2.202(6)
Ni4 N29 2.208(5)
S1 O21 1.452(5)
S1 O22 1.457(5)
S1 O19 1.468(5)
S1 O20 1.479(5)
S2 O24 1.453(5)
S2 O25 1.474(5)
S2 O26 1.475(5)
S2 O23 1.477(5)
O1 C6 1.270(10)
O2 C12 1.215(10)
O3 C23 1.229(8)
O4 C29 1.218(8)
O5 C40 1.225(11)
O6 C46 1.209(10)
O7 C57 1.222(10)
O8 C63 1.218(9)
O9 C74 1.242(8)
O10 C80 1.251(8)
O11 C97 1.258(7)
O12 C91 1.253(7)
O13 H13 0.8200
O14 H14 0.8200
O15 H15 0.8200
O16 H16 0.8200
O17 H17 0.8200
O18 H18 0.8200
O27 C103 1.40(5)
O27 H27 0.8200
N1 C5 1.329(9)
N1 C1 1.339(9)
N2 C6 1.378(10)
N2 C4 1.385(10)
N2 H2 0.8600
N3 C11 1.330(10)
N3 C7 1.344(10)
N4 C12 1.362(10)
N4 C13 1.419(9)
N4 H4 0.8600
N5 C16 1.318(8)
N5 C17 1.333(8)
N6 C18 1.311(9)
N6 C22 1.331(9)
N7 C23 1.365(9)
N7 C21 1.425(9)
N7 H7 0.8600
N8 C24 1.320(8)
N8 C28 1.357(9)
N9 C29 1.352(9)
N9 C30 1.403(8)
N9 H9 0.8600
N10 C33 1.330(8)
N10 C34 1.335(8)
N11 C39 1.323(9)
N11 C35 1.327(9)
N12 C40 1.324(11)
N12 C38 1.400(10)
N12 H12 0.8600
N13 C41 1.334(11)
N13 C45 1.335(11)
N14 C46 1.341(11)
N14 C47 1.404(9)
N14 H14A 0.8600
N15 C51 1.336(9)
N15 C50 1.336(8)
N16 C56 1.316(8)
N16 C52 1.344(9)
N17 C57 1.327(9)
N17 C55 1.427(9)
N17 H17A 0.8600
N18 C58 1.332(10)
N18 C62 1.336(10)
N19 C63 1.372(9)
N19 C64 1.410(8)
N19 H19 0.8600
N20 C68 1.331(8)
N20 C67 1.355(8)
N21 C73 1.334(8)
N21 C69 1.335(9)
N22 C74 1.340(8)
N22 C72 1.427(8)
N23 C79 1.334(8)
N23 C75 1.364(8)
N24 C80 1.335(8)
N24 C81 1.450(8)
N25 C85 1.324(7)
N25 C84 1.357(8)
N26 C90 1.335(8)
N26 C86 1.362(8)
N27 C91 1.327(8)
N27 C89 1.407(8)
N28 C96 1.348(7)
N28 C92 1.353(8)
N29 C97 1.317(8)
N29 C98 1.413(7)
N30 C101 1.352(8)
N30 C102 1.352(8)
C1 C2 1.370(12)
C1 H1 0.9300
C2 C3 1.372(13)
C2 H2A 0.9300
C3 C4 1.404(11)
C3 H3 0.9300
C4 C5 1.399(10)
C5 H5 0.9300
C6 C7 1.421(12)
C7 C8 1.397(12)
C8 C9 1.363(13)
C8 H8 0.9300
C9 C10 1.388(13)
C9 H9A 0.9300
C10 C11 1.408(11)
C10 H10 0.9300
C11 C12 1.500(12)
C13 C14 1.377(10)
C13 C17 1.407(10)
C14 C15 1.360(11)
C14 H14B 0.9300
C15 C16 1.378(11)
C15 H15A 0.9300
C16 H16A 0.9300
C17 H17B 0.9300
C18 C19 1.387(11)
C18 H18A 0.9300
C19 C20 1.377(12)
C19 H19A 0.9300
C20 C21 1.371(10)
C20 H20 0.9300
C21 C22 1.387(10)
C22 H22 0.9300
C23 C24 1.478(10)
C24 C25 1.405(10)
C25 C26 1.345(11)
C25 H25 0.9300
C26 C27 1.375(11)
C26 H26 0.9300
C27 C28 1.376(10)
C27 H27A 0.9300
C28 C29 1.474(10)
C30 C34 1.380(9)
C30 C31 1.395(9)
C31 C32 1.351(10)
C31 H31 0.9300
C32 C33 1.386(10)
C32 H32 0.9300
C33 H33 0.9300
C34 H34 0.9300
C35 C36 1.369(12)
C35 H35 0.9300
C36 C37 1.367(12)
C36 H36 0.9300
C37 C38 1.347(11)
C37 H37 0.9300
C38 C39 1.407(11)
C39 H39 0.9300
C40 C41 1.491(13)
C41 C42 1.409(13)
C42 C43 1.358(16)
C42 H42 0.9300
C43 C44 1.386(15)
C43 H43 0.9300
C44 C45 1.351(13)
C44 H44 0.9300
C45 C46 1.508(12)
C47 C48 1.377(10)
C47 C51 1.401(10)
C48 C49 1.360(10)
C48 H48 0.9300
C49 C50 1.388(10)
C49 H49 0.9300
C50 H50 0.9300
C51 H51 0.9300
C52 C53 1.341(11)
C52 H52 0.9300
C53 C54 1.384(12)
C53 H53 0.9300
C54 C55 1.372(10)
C54 H54 0.9300
C55 C56 1.386(10)
C56 H56 0.9300
C57 C58 1.494(12)
C58 C59 1.369(12)
C59 C60 1.419(15)
C59 H59 0.9300
C60 C61 1.343(14)
C60 H60 0.9300
C61 C62 1.356(12)
C61 H61 0.9300
C62 C63 1.517(12)
C64 C65 1.381(9)
C64 C68 1.409(9)
C65 C66 1.370(10)
C65 H65 0.9300
C66 C67 1.375(10)
C66 H66 0.9300
C67 H67 0.9300
C68 H68 0.9300
C69 C70 1.383(10)
C69 H69 0.9300
C70 C71 1.354(11)
C70 H70 0.9300
C71 C72 1.414(10)
C71 H71 0.9300
C72 C73 1.391(9)
C73 H73 0.9300
C74 C75 1.473(10)
C75 C76 1.367(10)
C76 C77 1.378(12)
C76 H76 0.9300
C77 C78 1.377(11)
C77 H77 0.9300
C78 C79 1.384(10)
C78 H78 0.9300
C79 C80 1.504(10)
C81 C82 1.401(9)
C81 C85 1.412(9)
C82 C83 1.358(10)
C82 H82 0.9300
C83 C84 1.371(10)
C83 H83 0.9300
C84 H84 0.9300
C85 H85 0.9300
C86 C87 1.367(10)
C86 H86 0.9300
C87 C88 1.368(9)
C87 H87 0.9300
C88 C89 1.377(9)
C88 H88 0.9300
C89 C90 1.411(8)
C90 H90 0.9300
C91 C92 1.511(9)
C92 C93 1.373(9)
C93 C94 1.366(9)
C93 H93 0.9300
C94 C95 1.371(10)
C94 H94 0.9300
C95 C96 1.370(9)
C95 H95 0.9300
C96 C97 1.519(9)
C98 C99 1.392(9)
C98 C102 1.394(8)
C99 C100 1.379(9)
C99 H99 0.9300
C100 C101 1.375(10)
C100 H100 0.9300
C101 H101 0.9300
C102 H102 0.9300
C103 H10A 0.9600
C103 H10B 0.9600
C103 H10C 0.9600

loop_
_geom_torsion_atom_site_label_1
_geom_torsion_atom_site_label_2
_geom_torsion_atom_site_label_3
_geom_torsion_atom_site_label_4
_geom_torsion
O14 Ni1 N1 C5 -52.6(5)
O13 Ni1 N1 C5 126.5(5)
N11 Ni1 N1 C5 142(4)
N26 Ni1 N1 C5 34.7(5)
N21 Ni1 N1 C5 -139.7(5)
O14 Ni1 N1 C1 134.7(5)
O13 Ni1 N1 C1 -46.1(5)
N11 Ni1 N1 C1 -31(4)
N26 Ni1 N1 C1 -137.9(5)
N21 Ni1 N1 C1 47.6(5)
N28 Ni4 N5 C16 55.6(6)
O18 Ni4 N5 C16 -124.4(6)
N27 Ni4 N5 C16 134.1(6)
N16 Ni4 N5 C16 -139(4)
N29 Ni4 N5 C16 -22.6(6)
N28 Ni4 N5 C17 -124.2(5)
O18 Ni4 N5 C17 55.8(5)
N27 Ni4 N5 C17 -45.7(5)
N16 Ni4 N5 C17 41(4)
N29 Ni4 N5 C17 157.6(5)
N23 Ni2 N6 C18 51.7(7)
O15 Ni2 N6 C18 -127.0(7)
N15 Ni2 N6 C18 -81(6)
N22 Ni2 N6 C18 -27.1(7)
N24 Ni2 N6 C18 129.3(7)
N23 Ni2 N6 C22 -129.1(6)
O15 Ni2 N6 C22 52.2(6)
N15 Ni2 N6 C22 98(6)
N22 Ni2 N6 C22 152.1(6)
N24 Ni2 N6 C22 -51.5(6)
O16 Ni3 N10 C33 131.2(5)
N20 Ni3 N10 C33 -49(3)
O17 Ni3 N10 C33 -48.0(5)
N30 Ni3 N10 C33 43.8(5)
N25 Ni3 N10 C33 -142.2(5)
O16 Ni3 N10 C34 -46.7(5)
N20 Ni3 N10 C34 133(2)
O17 Ni3 N10 C34 134.1(5)
N30 Ni3 N10 C34 -134.1(5)
N25 Ni3 N10 C34 39.9(5)
O14 Ni1 N11 C39 -46.1(5)
O13 Ni1 N11 C39 134.7(5)
N1 Ni1 N11 C39 119(4)
N26 Ni1 N11 C39 -133.4(5)
N21 Ni1 N11 C39 41.0(5)
O14 Ni1 N11 C35 135.4(6)
O13 Ni1 N11 C35 -43.8(6)
N1 Ni1 N11 C35 -59(4)
N26 Ni1 N11 C35 48.1(6)
N21 Ni1 N11 C35 -137.5(6)
N23 Ni2 N15 C51 -131.5(5)
O15 Ni2 N15 C51 47.1(5)
N22 Ni2 N15 C51 -52.8(5)
N6 Ni2 N15 C51 1(6)
N24 Ni2 N15 C51 150.9(5)
N23 Ni2 N15 C50 46.4(5)
O15 Ni2 N15 C50 -135.0(5)
N22 Ni2 N15 C50 125.1(5)
N6 Ni2 N15 C50 179(100)
N24 Ni2 N15 C50 -31.2(5)
N28 Ni4 N16 C56 -122.0(5)
O18 Ni4 N16 C56 58.1(5)
N27 Ni4 N16 C56 159.5(5)
N5 Ni4 N16 C56 73(4)
N29 Ni4 N16 C56 -43.8(5)
N28 Ni4 N16 C52 56.2(6)
O18 Ni4 N16 C52 -123.7(6)
N27 Ni4 N16 C52 -22.3(6)
N5 Ni4 N16 C52 -109(4)
N29 Ni4 N16 C52 134.4(6)
O16 Ni3 N20 C68 -52.5(5)
N10 Ni3 N20 C68 128(2)
O17 Ni3 N20 C68 126.7(5)
N30 Ni3 N20 C68 34.9(5)
N25 Ni3 N20 C68 -139.0(5)
O16 Ni3 N20 C67 131.3(5)
N10 Ni3 N20 C67 -48(3)
O17 Ni3 N20 C67 -49.4(5)
N30 Ni3 N20 C67 -141.2(5)
N25 Ni3 N20 C67 44.9(5)
O14 Ni1 N21 C73 -35.9(5)
O13 Ni1 N21 C73 141.7(5)
N11 Ni1 N21 C73 -127.7(5)
N1 Ni1 N21 C73 55.2(5)
N26 Ni1 N21 C73 -43(3)
O14 Ni1 N21 C69 132.2(5)
O13 Ni1 N21 C69 -50.3(6)
N11 Ni1 N21 C69 40.3(6)
N1 Ni1 N21 C69 -136.7(6)
N26 Ni1 N21 C69 125(2)
N23 Ni2 N22 C74 2.5(5)
O15 Ni2 N22 C74 -179.7(5)
N15 Ni2 N22 C74 -90.0(5)
N6 Ni2 N22 C74 91.7(5)
N24 Ni2 N22 C74 -1.6(8)
N23 Ni2 N22 C72 -179.1(6)
O15 Ni2 N22 C72 -1.3(6)
N15 Ni2 N22 C72 88.4(6)
N6 Ni2 N22 C72 -89.9(6)
N24 Ni2 N22 C72 176.8(6)
O15 Ni2 N23 C79 118(5)
N15 Ni2 N23 C79 -96.2(5)
N22 Ni2 N23 C79 175.3(6)
N6 Ni2 N23 C79 85.3(5)
N24 Ni2 N23 C79 -6.4(5)
O15 Ni2 N23 C75 -56(5)
N15 Ni2 N23 C75 90.3(5)
N22 Ni2 N23 C75 1.7(5)
N6 Ni2 N23 C75 -88.2(5)
N24 Ni2 N23 C75 -179.9(5)
N23 Ni2 N24 C80 5.2(5)
O15 Ni2 N24 C80 -172.6(5)
N15 Ni2 N24 C80 97.4(5)
N22 Ni2 N24 C80 9.3(8)
N6 Ni2 N24 C80 -83.6(5)
N23 Ni2 N24 C81 -173.4(6)
O15 Ni2 N24 C81 8.8(6)
N15 Ni2 N24 C81 -81.2(5)
N22 Ni2 N24 C81 -169.3(5)
N6 Ni2 N24 C81 97.8(5)
O16 Ni3 N25 C85 -31.2(5)
N10 Ni3 N25 C85 -122.8(5)
N20 Ni3 N25 C85 62.2(5)
O17 Ni3 N25 C85 148.6(5)
N30 Ni3 N25 C85 -21(2)
O16 Ni3 N25 C84 147.2(5)
N10 Ni3 N25 C84 55.5(5)
N20 Ni3 N25 C84 -119.4(5)
O17 Ni3 N25 C84 -33.0(5)
N30 Ni3 N25 C84 157.9(17)
O14 Ni1 N26 C90 -35.0(5)
O13 Ni1 N26 C90 147.5(5)
N11 Ni1 N26 C90 56.9(5)
N1 Ni1 N26 C90 -125.9(5)
N21 Ni1 N26 C90 -28(3)
O14 Ni1 N26 C86 133.8(5)
O13 Ni1 N26 C86 -43.8(6)
N11 Ni1 N26 C86 -134.3(5)
N1 Ni1 N26 C86 42.8(5)
N21 Ni1 N26 C86 141(2)
N28 Ni4 N27 C91 -1.9(5)
O18 Ni4 N27 C91 176.9(4)
N5 Ni4 N27 C91 -93.9(5)
N16 Ni4 N27 C91 89.0(5)
N29 Ni4 N27 C91 -2.1(8)
N28 Ni4 N27 C89 -179.5(6)
O18 Ni4 N27 C89 -0.7(6)
N5 Ni4 N27 C89 88.5(5)
N16 Ni4 N27 C89 -88.6(5)
N29 Ni4 N27 C89 -179.7(5)
O18 Ni4 N28 C96 90(10)
N27 Ni4 N28 C96 178.4(5)
N5 Ni4 N28 C96 -92.2(5)
N16 Ni4 N28 C96 88.6(5)
N29 Ni4 N28 C96 -1.7(5)
O18 Ni4 N28 C92 -85(10)
N27 Ni4 N28 C92 3.5(5)
N5 Ni4 N28 C92 92.9(5)
N16 Ni4 N28 C92 -86.3(5)
N29 Ni4 N28 C92 -176.6(5)
N28 Ni4 N29 C97 -2.7(5)
O18 Ni4 N29 C97 178.6(5)
N27 Ni4 N29 C97 -2.4(8)
N5 Ni4 N29 C97 89.2(5)
N16 Ni4 N29 C97 -93.5(5)
N28 Ni4 N29 C98 178.5(6)
O18 Ni4 N29 C98 -0.2(6)
N27 Ni4 N29 C98 178.8(5)
N5 Ni4 N29 C98 -89.6(5)
N16 Ni4 N29 C98 87.7(5)
O16 Ni3 N30 C101 136.1(5)
N10 Ni3 N30 C101 -132.1(5)
N20 Ni3 N30 C101 42.9(5)
O17 Ni3 N30 C101 -43.7(5)
N25 Ni3 N30 C101 125.4(18)
O16 Ni3 N30 C102 -34.5(5)
N10 Ni3 N30 C102 57.3(5)
N20 Ni3 N30 C102 -127.7(5)
O17 Ni3 N30 C102 145.7(5)
N25 Ni3 N30 C102 -45(2)
C5 N1 C1 C2 1.1(11)
Ni1 N1 C1 C2 174.2(7)
N1 C1 C2 C3 -1.4(15)
C1 C2 C3 C4 0.8(15)
C6 N2 C4 C5 -151.5(8)
C6 N2 C4 C3 28.3(14)
C2 C3 C4 N2 -179.8(9)
C2 C3 C4 C5 0.0(12)
C1 N1 C5 C4 -0.2(11)
Ni1 N1 C5 C4 -173.0(6)
N2 C4 C5 N1 179.4(7)
C3 C4 C5 N1 -0.4(11)
C4 N2 C6 O1 -8.7(14)
C4 N2 C6 C7 167.3(8)
C11 N3 C7 C8 1.3(12)
C11 N3 C7 C6 -175.9(7)
O1 C6 C7 N3 172.5(8)
N2 C6 C7 N3 -3.4(12)
O1 C6 C7 C8 -4.7(14)
N2 C6 C7 C8 179.4(8)
N3 C7 C8 C9 1.6(13)
C6 C7 C8 C9 178.6(9)
C7 C8 C9 C10 -2.7(14)
C8 C9 C10 C11 0.9(14)
C7 N3 C11 C10 -3.2(12)
C7 N3 C11 C12 176.4(7)
C9 C10 C11 N3 2.1(13)
C9 C10 C11 C12 -177.5(8)
C13 N4 C12 O2 6.5(15)
C13 N4 C12 C11 -173.1(7)
N3 C11 C12 O2 -178.7(9)
C10 C11 C12 O2 0.9(14)
N3 C11 C12 N4 0.8(12)
C10 C11 C12 N4 -179.5(8)
C12 N4 C13 C14 -30.8(12)
C12 N4 C13 C17 148.7(8)
C17 C13 C14 C15 4.0(13)
N4 C13 C14 C15 -176.5(8)
C13 C14 C15 C16 -1.8(15)
C17 N5 C16 C15 1.5(13)
Ni4 N5 C16 C15 -178.3(8)
C14 C15 C16 N5 -1.1(16)
C16 N5 C17 C13 0.9(10)
Ni4 N5 C17 C13 -179.3(5)
C14 C13 C17 N5 -3.6(11)
N4 C13 C17 N5 176.8(6)
C22 N6 C18 C19 1.9(14)
Ni2 N6 C18 C19 -178.8(8)
N6 C18 C19 C20 -1.6(17)
C18 C19 C20 C21 -0.9(16)
C19 C20 C21 C22 2.9(13)
C19 C20 C21 N7 -177.7(9)
C23 N7 C21 C20 -8.6(12)
C23 N7 C21 C22 170.8(7)
C18 N6 C22 C21 0.2(11)
Ni2 N6 C22 C21 -179.0(5)
C20 C21 C22 N6 -2.7(12)
N7 C21 C22 N6 177.9(6)
C21 N7 C23 O3 -1.6(13)
C21 N7 C23 C24 178.6(7)
C28 N8 C24 C25 0.9(11)
C28 N8 C24 C23 -179.5(7)
O3 C23 C24 N8 -178.4(7)
N7 C23 C24 N8 1.3(10)
O3 C23 C24 C25 1.1(12)
N7 C23 C24 C25 -179.1(7)
N8 C24 C25 C26 -1.8(12)
C23 C24 C25 C26 178.7(8)
C24 C25 C26 C27 1.0(13)
C25 C26 C27 C28 0.6(13)
C24 N8 C28 C27 0.7(11)
C24 N8 C28 C29 179.6(7)
C26 C27 C28 N8 -1.5(13)
C26 C27 C28 C29 179.7(8)
C30 N9 C29 O4 -0.5(14)
C30 N9 C29 C28 178.1(7)
N8 C28 C29 O4 173.1(8)
C27 C28 C29 O4 -8.0(14)
N8 C28 C29 N9 -5.5(11)
C27 C28 C29 N9 173.4(7)
C29 N9 C30 C34 -167.0(7)
C29 N9 C30 C31 14.7(12)
C34 C30 C31 C32 0.2(11)
N9 C30 C31 C32 178.5(7)
C30 C31 C32 C33 -3.5(13)
C34 N10 C33 C32 -1.8(10)
Ni3 N10 C33 C32 -179.8(6)
C31 C32 C33 N10 4.4(13)
C33 N10 C34 C30 -1.7(10)
Ni3 N10 C34 C30 176.3(5)
C31 C30 C34 N10 2.5(10)
N9 C30 C34 N10 -175.9(6)
C39 N11 C35 C36 -2.8(12)
Ni1 N11 C35 C36 175.8(7)
N11 C35 C36 C37 3.9(15)
C35 C36 C37 C38 -3.1(16)
C36 C37 C38 N12 -179.7(9)
C36 C37 C38 C39 1.4(14)
C40 N12 C38 C37 10.4(16)
C40 N12 C38 C39 -170.8(10)
C35 N11 C39 C38 1.1(11)
Ni1 N11 C39 C38 -177.5(6)
C37 C38 C39 N11 -0.4(12)
N12 C38 C39 N11 -179.4(7)
C38 N12 C40 O5 -1(2)
C38 N12 C40 C41 174.1(10)
C45 N13 C41 C42 2(2)
C45 N13 C41 C40 -178.5(11)
O5 C40 C41 N13 170.6(13)
N12 C40 C41 N13 -4.6(18)
O5 C40 C41 C42 -10(2)
N12 C40 C41 C42 174.5(13)
N13 C41 C42 C43 1(2)
C40 C41 C42 C43 -178.2(15)
C41 C42 C43 C44 -5(3)
C42 C43 C44 C45 5(3)
C41 N13 C45 C44 -2(2)
C41 N13 C45 C46 179.6(11)
C43 C44 C45 N13 -2(2)
C43 C44 C45 C46 176.5(15)
C47 N14 C46 O6 -1(2)
C47 N14 C46 C45 179.3(9)
N13 C45 C46 O6 -174.9(13)
C44 C45 C46 O6 6(2)
N13 C45 C46 N14 4.5(18)
C44 C45 C46 N14 -174.1(13)
C46 N14 C47 C48 -8.7(15)
C46 N14 C47 C51 169.8(10)
C51 C47 C48 C49 3.2(12)
N14 C47 C48 C49 -178.3(8)
C47 C48 C49 C50 -0.9(12)
C51 N15 C50 C49 1.9(10)
Ni2 N15 C50 C49 -176.1(6)
C48 C49 C50 N15 -1.8(12)
C50 N15 C51 C47 0.7(10)
Ni2 N15 C51 C47 178.7(5)
C48 C47 C51 N15 -3.3(12)
N14 C47 C51 N15 178.1(7)
C56 N16 C52 C53 1.0(12)
Ni4 N16 C52 C53 -177.3(8)
N16 C52 C53 C54 -1.7(16)
C52 C53 C54 C55 1.0(16)
C53 C54 C55 C56 0.2(13)
C53 C54 C55 N17 -177.9(9)
C57 N17 C55 C54 -33.3(14)
C57 N17 C55 C56 148.6(9)
C52 N16 C56 C55 0.4(11)
Ni4 N16 C56 C55 178.7(6)
C54 C55 C56 N16 -1.0(12)
N17 C55 C56 N16 177.2(7)
C55 N17 C57 O7 5.4(19)
C55 N17 C57 C58 -178.0(9)
C62 N18 C58 C59 0.1(19)
C62 N18 C58 C57 176.5(10)
O7 C57 C58 N18 -177.9(12)
N17 C57 C58 N18 5.4(17)
O7 C57 C58 C59 -1(2)
N17 C57 C58 C59 -177.9(12)
N18 C58 C59 C60 2(2)
C57 C58 C59 C60 -174.4(14)
C58 C59 C60 C61 -5(3)
C59 C60 C61 C62 5(3)
C58 N18 C62 C61 0.3(19)
C58 N18 C62 C63 -177.3(10)
C60 C61 C62 N18 -3(2)
C60 C61 C62 C63 174.6(14)
C64 N19 C63 O8 -11.9(16)
C64 N19 C63 C62 168.2(8)
N18 C62 C63 O8 178.9(10)
C61 C62 C63 O8 1.2(19)
N18 C62 C63 N19 -1.3(15)
C61 C62 C63 N19 -179.0(12)
C63 N19 C64 C65 22.6(12)
C63 N19 C64 C68 -157.4(8)
C68 C64 C65 C66 0.8(10)
N19 C64 C65 C66 -179.2(7)
C64 C65 C66 C67 -1.5(11)
C68 N20 C67 C66 -2.7(10)
Ni3 N20 C67 C66 173.7(5)
C65 C66 C67 N20 2.5(11)
C67 N20 C68 C64 2.0(9)
Ni3 N20 C68 C64 -174.3(5)
C65 C64 C68 N20 -1.1(10)
N19 C64 C68 N20 178.8(6)
C73 N21 C69 C70 5.1(11)
Ni1 N21 C69 C70 -163.2(6)
N21 C69 C70 C71 -6.2(13)
C69 C70 C71 C72 1.8(13)
C70 C71 C72 C73 3.1(11)
C70 C71 C72 N22 -177.3(7)
C74 N22 C72 C73 -139.8(7)
Ni2 N22 C72 C73 41.9(9)
C74 N22 C72 C71 40.6(10)
Ni2 N22 C72 C71 -137.7(6)
C69 N21 C73 C72 0.2(10)
Ni1 N21 C73 C72 168.5(5)
C71 C72 C73 N21 -4.3(10)
N22 C72 C73 N21 176.1(6)
C72 N22 C74 O9 0.5(12)
Ni2 N22 C74 O9 179.1(7)
C72 N22 C74 C75 175.4(6)
Ni2 N22 C74 C75 -5.9(8)
C79 N23 C75 C76 0.2(11)
Ni2 N23 C75 C76 173.5(6)
C79 N23 C75 C74 -178.8(6)
Ni2 N23 C75 C74 -5.5(8)
O9 C74 C75 N23 -176.8(6)
N22 C74 C75 N23 7.6(9)
O9 C74 C75 C76 4.3(12)
N22 C74 C75 C76 -171.3(7)
N23 C75 C76 C77 -1.0(13)
C74 C75 C76 C77 177.9(8)
C75 C76 C77 C78 2.3(15)
C76 C77 C78 C79 -2.8(15)
C75 N23 C79 C78 -0.6(11)
Ni2 N23 C79 C78 -173.9(6)
C75 N23 C79 C80 180.0(6)
Ni2 N23 C79 C80 6.7(8)
C77 C78 C79 N23 1.9(13)
C77 C78 C79 C80 -178.7(8)
C81 N24 C80 O10 -1.5(12)
Ni2 N24 C80 O10 179.7(7)
C81 N24 C80 C79 175.4(6)
Ni2 N24 C80 C79 -3.4(7)
N23 C79 C80 O10 175.8(7)
C78 C79 C80 O10 -3.6(12)
N23 C79 C80 N24 -1.5(10)
C78 C79 C80 N24 179.1(8)
C80 N24 C81 C82 17.6(9)
Ni2 N24 C81 C82 -163.9(5)
C80 N24 C81 C85 -161.6(6)
Ni2 N24 C81 C85 16.9(8)
C85 C81 C82 C83 -2.3(10)
N24 C81 C82 C83 178.5(7)
C81 C82 C83 C84 1.5(12)
C85 N25 C84 C83 0.1(10)
Ni3 N25 C84 C83 -178.4(6)
C82 C83 C84 N25 -0.4(12)
C84 N25 C85 C81 -1.1(9)
Ni3 N25 C85 C81 177.3(5)
C82 C81 C85 N25 2.2(9)
N24 C81 C85 N25 -178.5(6)
C90 N26 C86 C87 2.3(11)
Ni1 N26 C86 C87 -167.0(6)
N26 C86 C87 C88 -0.1(13)
C86 C87 C88 C89 -3.5(12)
C87 C88 C89 N27 -177.2(7)
C87 C88 C89 C90 4.5(10)
C91 N27 C89 C88 43.2(9)
Ni4 N27 C89 C88 -139.3(6)
C91 N27 C89 C90 -138.7(6)
Ni4 N27 C89 C90 38.9(8)
C86 N26 C90 C89 -1.0(10)
Ni1 N26 C90 C89 167.9(5)
C88 C89 C90 N26 -2.4(10)
N27 C89 C90 N26 179.3(6)
C89 N27 C91 O12 -0.1(10)
Ni4 N27 C91 O12 -178.1(6)
C89 N27 C91 C92 178.1(5)
Ni4 N27 C91 C92 0.1(7)
C96 N28 C92 C93 -1.2(10)
Ni4 N28 C92 C93 173.6(5)
C96 N28 C92 C91 -179.4(6)
Ni4 N28 C92 C91 -4.5(7)
O12 C91 C92 N28 -178.9(6)
N27 C91 C92 N28 2.7(8)
O12 C91 C92 C93 3.1(11)
N27 C91 C92 C93 -175.4(7)
N28 C92 C93 C94 1.9(11)
C91 C92 C93 C94 179.8(7)
C92 C93 C94 C95 -1.3(13)
C93 C94 C95 C96 0.1(14)
C92 N28 C96 C95 -0.1(11)
Ni4 N28 C96 C95 -174.9(6)
C92 N28 C96 C97 -179.9(6)
Ni4 N28 C96 C97 5.3(8)
C94 C95 C96 N28 0.6(13)
C94 C95 C96 C97 -179.5(8)
C98 N29 C97 O11 3.4(11)
Ni4 N29 C97 O11 -175.6(6)
C98 N29 C97 C96 -175.0(6)
Ni4 N29 C97 C96 6.0(8)
N28 C96 C97 O11 173.9(6)
C95 C96 C97 O11 -6.0(11)
N28 C96 C97 N29 -7.5(9)
C95 C96 C97 N29 172.6(8)
C97 N29 C98 C99 40.9(9)
Ni4 N29 C98 C99 -140.4(6)
C97 N29 C98 C102 -140.8(7)
Ni4 N29 C98 C102 37.9(9)
C102 C98 C99 C100 3.5(10)
N29 C98 C99 C100 -178.1(6)
C98 C99 C100 C101 -1.6(12)
C102 N30 C101 C100 3.1(10)
Ni3 N30 C101 C100 -168.0(6)
C99 C100 C101 N30 -1.9(12)
C101 N30 C102 C98 -0.9(10)
Ni3 N30 C102 C98 169.8(5)
C99 C98 C102 N30 -2.3(10)
N29 C98 C102 N30 179.3(6)
